data_7703908
loop_
_publ_author_name
'Pearce, Kyle G.'
'Simenok, Vladimir'
'Crossley, Ian R.'

_publ_section_title
;
 Phosphacycloalkyldiones: synthesis and coordinative behaviour of 6- and
 7-member cyclic diketophosphanyls.
;
_journal_issue 17
_journal_name_full 'Dalton transactions (Cambridge, England : 2003)'
_journal_page_first 5482
_journal_page_last 5492
_journal_paper_doi 10.1039/d0dt00864h
_journal_volume 49
_journal_year 2020
_chemical_formula_moiety 'C15 H29 P Si2'
_chemical_formula_sum 'C15 H29 P Si2'
_chemical_formula_weight 296.53
_chemical_properties_physical Air-sensitive,Moisture-sensitive,Pyrophoric
_space_group_crystal_system monoclinic
_space_group_IT_number 14
_space_group_name_Hall '-P 2ybc'
_space_group_name_H-M_alt 'P 1 21/c 1'
_atom_sites_solution_hydrogens geom
_atom_sites_solution_primary dual
_audit_creation_date 2020-01-09
_audit_creation_method
;
Olex2 1.3
(compiled 2019.09.11 svn.r3662 for OlexSys, GUI svn.r5938)
;
_audit_update_record
;
2020-03-04 deposited with the CCDC.	2020-03-31 downloaded from the CCDC.
;
_cell_angle_alpha 90
_cell_angle_beta 113.140(2)
_cell_angle_gamma 90
_cell_formula_units_Z 8
_cell_length_a 12.2774(2)
_cell_length_b 24.2123(3)
_cell_length_c 13.4741(2)
_cell_measurement_reflns_used 8781
_cell_measurement_temperature 100
_cell_measurement_theta_max 71.6330
_cell_measurement_theta_min 3.9950
_cell_volume 3683.12(11)
_computing_cell_refinement 'CrysAlisPro 1.171.39.46 (Rigaku OD, 2018)'
_computing_data_collection 'CrysAlisPro 1.171.39.46 (Rigaku OD, 2018)'
_computing_data_reduction 'CrysAlisPro 1.171.39.46 (Rigaku OD, 2018)'
_computing_molecular_graphics 'Olex2 1.3 (Dolomanov et al., 2009)'
_computing_publication_material 'Olex2 1.3 (Dolomanov et al., 2009)'
_computing_structure_refinement 'ShelXL 2018/3 (Sheldrick, 2015)'
_computing_structure_solution 'ShelXT n/a (Sheldrick, 2015)'
_diffrn_ambient_temperature 100
_diffrn_detector 'CCD plate'
_diffrn_detector_area_resol_mean 16.1033
_diffrn_detector_type Eos
_diffrn_measured_fraction_theta_full 1.000
_diffrn_measured_fraction_theta_max 0.986
_diffrn_measurement_details
;
List of Runs (angles in degrees, time in seconds):

  # Type    Start    End  Width  t~exp~   \w     \q     \k     \f   Frames
#--------------------------------------------------------------------------
  1  \w     31.00 104.00   1.00    1.41    --   37.66  57.00-120.00   73
  2  \w     72.00 108.00   1.00    1.41    --   37.66 178.00-180.00   36
  3  \w     80.00 107.00   1.00    1.41    --   37.66  38.00 150.00   27
  4  \w     19.00  46.00   1.00    1.41    --   37.66  38.00 150.00   27
  5  \w    -25.00  73.00   1.00    1.41    --   37.66 -99.00-180.00   98
  6  \w    -30.00  10.00   1.00    1.41    --   37.66 -77.00 120.00   40
  7  \w     86.00 161.00   1.00    5.62    --  107.00  30.00  30.00   75
  8  \w     44.00 118.00   1.00    5.62    --  107.00 -45.00 -30.00   74
  9  \w     43.00  93.00   1.00    5.62    --  107.00 -91.00   1.56   50
 10  \w     93.00 166.00   1.00    5.62    --  107.00  61.00-120.00   73
 11  \w     45.00 115.00   1.00    5.62    --  107.00 -61.00-120.00   70
 12  \w     58.00 114.00   1.00    5.62    --  107.00 -91.00  73.67   56
 13  \w     40.00 128.00   1.00    5.62    --  107.00 -30.00-150.00   88
 14  \w     86.00 142.00   1.00    5.62    --  107.00 -91.00 125.41   56
 15  \w     56.00  83.00   1.00    5.62    --  107.00 -95.00-180.00   27
 16  \w     54.00  81.00   1.00    5.62    --  107.00 -91.00 125.41   27
;
_diffrn_measurement_device 'four-circle diffractometer'
_diffrn_measurement_device_type 'Xcalibur, Eos, Gemini ultra'
_diffrn_measurement_method '\w scans'
_diffrn_orient_matrix_type 'CrysAlisPro convention (1999,Acta A55,543-557)'
_diffrn_orient_matrix_UB_11 0.0470171000
_diffrn_orient_matrix_UB_12 -0.0595575000
_diffrn_orient_matrix_UB_13 0.0086957000
_diffrn_orient_matrix_UB_21 0.1278353000
_diffrn_orient_matrix_UB_22 0.0215281000
_diffrn_orient_matrix_UB_23 0.0561615000
_diffrn_orient_matrix_UB_31 -0.0082456000
_diffrn_orient_matrix_UB_32 -0.0062427000
_diffrn_orient_matrix_UB_33 0.1106037000
_diffrn_radiation_monochromator mirror
_diffrn_radiation_probe x-ray
_diffrn_radiation_type 'Cu K\a'
_diffrn_radiation_wavelength 1.54184
_diffrn_reflns_av_R_equivalents 0.0212
_diffrn_reflns_av_unetI/netI 0.0238
_diffrn_reflns_Laue_measured_fraction_full 1.000
_diffrn_reflns_Laue_measured_fraction_max 0.986
_diffrn_reflns_limit_h_max 15
_diffrn_reflns_limit_h_min -15
_diffrn_reflns_limit_k_max 29
_diffrn_reflns_limit_k_min -29
_diffrn_reflns_limit_l_max 16
_diffrn_reflns_limit_l_min -10
_diffrn_reflns_number 16420
_diffrn_reflns_point_group_measured_fraction_full 1.000
_diffrn_reflns_point_group_measured_fraction_max 0.986
_diffrn_reflns_theta_full 67.684
_diffrn_reflns_theta_max 71.627
_diffrn_reflns_theta_min 3.651
_diffrn_source 'fine-focus sealed X-ray tube'
_diffrn_source_type 'Enhance Ultra (Cu) X-ray Source'
_exptl_absorpt_coefficient_mu 2.430
_exptl_absorpt_correction_T_max 1.00000
_exptl_absorpt_correction_T_min 0.72754
_exptl_absorpt_correction_type multi-scan
_exptl_absorpt_process_details
;
CrysAlisPro 1.171.39.46 (Rigaku Oxford Diffraction, 2018)
Empirical absorption correction using spherical harmonics,
 implemented in SCALE3 ABSPACK scaling algorithm.
;
_exptl_crystal_colour 'clear colourless'
_exptl_crystal_colour_lustre clear
_exptl_crystal_colour_primary colourless
_exptl_crystal_density_diffrn 1.070
_exptl_crystal_description block
_exptl_crystal_F_000 1296
_exptl_crystal_size_max 0.5
_exptl_crystal_size_mid 0.4
_exptl_crystal_size_min 0.3
_refine_diff_density_max 0.289
_refine_diff_density_min -0.398
_refine_diff_density_rms 0.077
_refine_ls_extinction_method none
_refine_ls_goodness_of_fit_ref 1.035
_refine_ls_hydrogen_treatment constr
_refine_ls_matrix_type full
_refine_ls_number_parameters 343
_refine_ls_number_reflns 7100
_refine_ls_number_restraints 0
_refine_ls_restrained_S_all 1.035
_refine_ls_R_factor_all 0.0356
_refine_ls_R_factor_gt 0.0331
_refine_ls_shift/su_max 0.001
_refine_ls_shift/su_mean 0.000
_refine_ls_structure_factor_coef Fsqd
_refine_ls_weighting_details 'w=1/[\s^2^(Fo^2^)+(0.0516P)^2^+1.1425P] where P=(Fo^2^+2Fc^2^)/3'
_refine_ls_weighting_scheme calc
_refine_ls_wR_factor_gt 0.0873
_refine_ls_wR_factor_ref 0.0895
_reflns_Friedel_coverage 0.000
_reflns_number_gt 6594
_reflns_number_total 7100
_reflns_threshold_expression 'I > 2\s(I)'
_cod_data_source_file d0dt00864h2.cif
_cod_data_source_block MesP(SiMe3)2
_cod_depositor_comments
;
Adding full bibliography for 7703903--7703909.cif.

2025-01-11
Z value and formula fixed to values more according to usual
chemical conventions.                 miguel
;
_cod_original_formula_sum 'C30 H58 P2 Si4'
_cod_original_formula_weight 593.06
_cod_original_formula_moiety '2(C15 H29 P Si2)'
_cod_original_formula_units_Z 4
_cod_database_code 7703908
_shelx_shelxl_version_number 2018/3
_chemical_oxdiff_formula 'C15 H29 P1 Si2'
_shelx_space_group_comment
;
The symmetry employed for this shelxl refinement is uniquely defined
by the following loop, which should always be used as a source of
symmetry information in preference to the above space-group names.
They are only intended as comments.
;
_shelx_estimated_absorpt_t_max 0.529
_shelx_estimated_absorpt_t_min 0.376
_reflns_odcompleteness_completeness 99.89
_reflns_odcompleteness_iscentric 1
_reflns_odcompleteness_theta 69.95
_olex2_refinement_description
;
1. Fixed Uiso
 At 1.2 times of:
  All C(H) groups
 At 1.5 times of:
  All C(H,H,H) groups
2.a Aromatic/amide H refined with riding coordinates:
 C9(H9), C24(H24), C11(H11), C26(H26)
2.b Idealised Me refined as rotating group:
 C30(H30A,H30B,H30C), C17(H17A,H17B,H17C), C13(H13A,H13B,H13C), C5(H5A,H5B,
 H5C), C15(H15A,H15B,H15C), C28(H28A,H28B,H28C), C4(H4A,H4B,H4C), C16(H16A,H16B,
 H16C), C19(H19A,H19B,H19C), C18(H18A,H18B,H18C), C6(H6A,H6B,H6C), C2(H2A,H2B,
 H2C), C20(H20A,H20B,H20C), C3(H3A,H3B,H3C), C21(H21A,H21B,H21C), C1(H1A,H1B,
 H1C), C14(H14A,H14B,H14C), C29(H29A,H29B,H29C)
;
_olex2_submission_original_sample_id VS004
_olex2_submission_special_instructions 'No special instructions were received'
_oxdiff_exptl_absorpt_empirical_details
;
Empirical correction (ABSPACK) includes:
- Absorption correction using spherical harmonics
- Frame scaling
;
_oxdiff_exptl_absorpt_empirical_full_max 1.288
_oxdiff_exptl_absorpt_empirical_full_min 0.656

loop_
_space_group_symop_operation_xyz
'x, y, z'
'-x, y+1/2, -z+1/2'
'-x, -y, -z'
'x, -y-1/2, z-1/2'

loop_
_atom_site_label
_atom_site_type_symbol
_atom_site_fract_x
_atom_site_fract_y
_atom_site_fract_z
_atom_site_U_iso_or_equiv
_atom_site_adp_type
_atom_site_occupancy
_atom_site_site_symmetry_order
_atom_site_calc_flag
_atom_site_refinement_flags_posn
_atom_site_refinement_flags_adp
_atom_site_refinement_flags_occupancy
_atom_site_disorder_assembly
_atom_site_disorder_group
P2 P 1.02525(3) 0.67679(2) 0.73287(2) 0.01366(9) Uani 1 1 d . . . . .
P1 P 0.47268(3) 0.42426(2) 0.25997(2) 0.01332(9) Uani 1 1 d . . . . .
Si3 Si 0.90444(3) 0.62717(2) 0.59104(3) 0.01418(9) Uani 1 1 d . . . . .
Si2 Si 0.59876(3) 0.38532(2) 0.41421(3) 0.01484(9) Uani 1 1 d . . . . .
Si4 Si 0.99707(3) 0.65496(2) 0.88320(3) 0.01741(10) Uani 1 1 d . . . . .
Si1 Si 0.50844(3) 0.39451(2) 0.11772(3) 0.01736(9) Uani 1 1 d . . . . .
C8 C 0.37878(12) 0.52977(6) 0.20803(10) 0.0167(3) Uani 1 1 d . . . . .
C23 C 0.88592(12) 0.77797(6) 0.68356(10) 0.0171(3) Uani 1 1 d . . . . .
C22 C 0.99774(12) 0.75220(5) 0.72177(10) 0.0148(2) Uani 1 1 d . . . . .
C12 C 0.59371(12) 0.52999(6) 0.28714(10) 0.0166(3) Uani 1 1 d . . . . .
C7 C 0.48659(11) 0.50015(5) 0.25359(10) 0.0139(2) Uani 1 1 d . . . . .
C9 C 0.38049(13) 0.58682(6) 0.19518(11) 0.0202(3) Uani 1 1 d . . . . .
H9 H 0.307525 0.606084 0.163127 0.024 Uiso 1 1 calc R U . . .
C27 C 1.10010(12) 0.78602(6) 0.75869(10) 0.0187(3) Uani 1 1 d . . . . .
C24 C 0.87813(13) 0.83533(6) 0.68419(11) 0.0219(3) Uani 1 1 d . . . . .
H24 H 0.802067 0.852084 0.658430 0.026 Uiso 1 1 calc R U . . .
C11 C 0.59092(13) 0.58706(6) 0.27424(11) 0.0206(3) Uani 1 1 d . . . . .
H11 H 0.663679 0.606727 0.298053 0.025 Uiso 1 1 calc R U . . .
C10 C 0.48566(14) 0.61630(6) 0.22785(11) 0.0224(3) Uani 1 1 d . . . . .
C30 C 0.77154(12) 0.74606(6) 0.63924(12) 0.0238(3) Uani 1 1 d . . . . .
H30A H 0.751603 0.737557 0.562983 0.036 Uiso 1 1 calc R U . . .
H30B H 0.708079 0.768246 0.646067 0.036 Uiso 1 1 calc R U . . .
H30C H 0.780473 0.711588 0.679828 0.036 Uiso 1 1 calc R U . . .
C17 C 0.74923(12) 0.60971(6) 0.57367(12) 0.0229(3) Uani 1 1 d . . . . .
H17A H 0.746928 0.602916 0.644525 0.034 Uiso 1 1 calc R U . . .
H17B H 0.723056 0.576510 0.528948 0.034 Uiso 1 1 calc R U . . .
H17C H 0.696569 0.640574 0.538476 0.034 Uiso 1 1 calc R U . . .
C13 C 0.71299(12) 0.50239(6) 0.33780(12) 0.0223(3) Uani 1 1 d . . . . .
H13A H 0.732121 0.496197 0.414718 0.033 Uiso 1 1 calc R U . . .
H13B H 0.773488 0.526141 0.329480 0.033 Uiso 1 1 calc R U . . .
H13C H 0.710914 0.466897 0.302155 0.033 Uiso 1 1 calc R U . . .
C25 C 0.97775(15) 0.86877(6) 0.72118(12) 0.0264(3) Uani 1 1 d . . . . .
C5 C 0.75586(12) 0.36930(6) 0.43589(12) 0.0243(3) Uani 1 1 d . . . . .
H5A H 0.758955 0.356958 0.367780 0.036 Uiso 1 1 calc R U . . .
H5B H 0.786271 0.340019 0.490061 0.036 Uiso 1 1 calc R U . . .
H5C H 0.804496 0.402534 0.461180 0.036 Uiso 1 1 calc R U . . .
C15 C 0.25933(12) 0.50204(6) 0.17387(12) 0.0241(3) Uani 1 1 d . . . . .
H15A H 0.249309 0.475801 0.115543 0.036 Uiso 1 1 calc R U . . .
H15B H 0.196717 0.530019 0.148409 0.036 Uiso 1 1 calc R U . . .
H15C H 0.254499 0.482305 0.235517 0.036 Uiso 1 1 calc R U . . .
C28 C 1.22383(12) 0.76243(7) 0.79687(12) 0.0264(3) Uani 1 1 d . . . . .
H28A H 1.238698 0.739012 0.860193 0.040 Uiso 1 1 calc R U . . .
H28B H 1.281544 0.792651 0.816145 0.040 Uiso 1 1 calc R U . . .
H28C H 1.231480 0.740323 0.739014 0.040 Uiso 1 1 calc R U . . .
C26 C 1.08769(14) 0.84324(6) 0.75768(12) 0.0245(3) Uani 1 1 d . . . . .
H26 H 1.156916 0.865543 0.782866 0.029 Uiso 1 1 calc R U . . .
C4 C 0.52718(14) 0.31683(6) 0.41258(13) 0.0266(3) Uani 1 1 d . . . . .
H4A H 0.443907 0.322460 0.400636 0.040 Uiso 1 1 calc R U . . .
H4B H 0.568252 0.298190 0.481903 0.040 Uiso 1 1 calc R U . . .
H4C H 0.531922 0.294014 0.354336 0.040 Uiso 1 1 calc R U . . .
C16 C 0.90383(13) 0.66253(7) 0.46772(11) 0.0252(3) Uani 1 1 d . . . . .
H16A H 0.856506 0.696382 0.455054 0.038 Uiso 1 1 calc R U . . .
H16B H 0.869430 0.637903 0.405396 0.038 Uiso 1 1 calc R U . . .
H16C H 0.985217 0.671878 0.477960 0.038 Uiso 1 1 calc R U . . .
C19 C 1.02571(14) 0.57921(6) 0.90739(13) 0.0275(3) Uani 1 1 d . . . . .
H19A H 0.964510 0.558391 0.849977 0.041 Uiso 1 1 calc R U . . .
H19B H 1.023981 0.569320 0.977281 0.041 Uiso 1 1 calc R U . . .
H19C H 1.103644 0.570271 0.907580 0.041 Uiso 1 1 calc R U . . .
C18 C 0.98502(14) 0.55966(6) 0.61162(13) 0.0261(3) Uani 1 1 d . . . . .
H18A H 1.068355 0.566432 0.625155 0.039 Uiso 1 1 calc R U . . .
H18B H 0.948963 0.536802 0.546841 0.039 Uiso 1 1 calc R U . . .
H18C H 0.979867 0.540433 0.673637 0.039 Uiso 1 1 calc R U . . .
C6 C 0.59559(14) 0.42904(6) 0.52693(11) 0.0253(3) Uani 1 1 d . . . . .
H6A H 0.630563 0.465179 0.524779 0.038 Uiso 1 1 calc R U . . .
H6B H 0.641110 0.410985 0.595972 0.038 Uiso 1 1 calc R U . . .
H6C H 0.513439 0.433954 0.519277 0.038 Uiso 1 1 calc R U . . .
C2 C 0.65679(13) 0.40885(7) 0.11461(12) 0.0271(3) Uani 1 1 d . . . . .
H2A H 0.673400 0.448531 0.124153 0.041 Uiso 1 1 calc R U . . .
H2B H 0.656799 0.397043 0.045045 0.041 Uiso 1 1 calc R U . . .
H2C H 0.717876 0.388506 0.172992 0.041 Uiso 1 1 calc R U . . .
C20 C 0.84904(14) 0.67110(7) 0.88556(12) 0.0279(3) Uani 1 1 d . . . . .
H20A H 0.829992 0.710054 0.867148 0.042 Uiso 1 1 calc R U . . .
H20B H 0.851154 0.663896 0.957867 0.042 Uiso 1 1 calc R U . . .
H20C H 0.788459 0.647785 0.832904 0.042 Uiso 1 1 calc R U . . .
C3 C 0.39366(15) 0.42987(7) -0.00071(11) 0.0295(3) Uani 1 1 d . . . . .
H3A H 0.314652 0.417997 -0.007720 0.044 Uiso 1 1 calc R U . . .
H3B H 0.405306 0.420189 -0.066482 0.044 Uiso 1 1 calc R U . . .
H3C H 0.400875 0.469948 0.010021 0.044 Uiso 1 1 calc R U . . .
C21 C 1.11284(15) 0.69507(7) 0.99299(11) 0.0294(3) Uani 1 1 d . . . . .
H21A H 1.191572 0.683577 0.998572 0.044 Uiso 1 1 calc R U . . .
H21B H 1.105417 0.688053 1.061694 0.044 Uiso 1 1 calc R U . . .
H21C H 1.102166 0.734585 0.976224 0.044 Uiso 1 1 calc R U . . .
C1 C 0.48371(15) 0.31802(6) 0.10989(13) 0.0291(3) Uani 1 1 d . . . . .
H1A H 0.545161 0.300219 0.172096 0.044 Uiso 1 1 calc R U . . .
H1B H 0.487364 0.303834 0.043145 0.044 Uiso 1 1 calc R U . . .
H1C H 0.405672 0.309974 0.110328 0.044 Uiso 1 1 calc R U . . .
C14 C 0.48580(17) 0.67795(6) 0.21263(16) 0.0362(4) Uani 1 1 d . . . . .
H14A H 0.511877 0.686363 0.154261 0.054 Uiso 1 1 calc R U . . .
H14B H 0.539999 0.695194 0.279655 0.054 Uiso 1 1 calc R U . . .
H14C H 0.405617 0.692387 0.194074 0.054 Uiso 1 1 calc R U . . .
C29 C 0.9666(2) 0.93067(7) 0.72227(19) 0.0463(5) Uani 1 1 d . . . . .
H29A H 0.980009 0.946437 0.661043 0.069 Uiso 1 1 calc R U . . .
H29B H 1.025506 0.945355 0.789804 0.069 Uiso 1 1 calc R U . . .
H29C H 0.886947 0.940517 0.716676 0.069 Uiso 1 1 calc R U . . .

loop_
_atom_site_aniso_label
_atom_site_aniso_U_11
_atom_site_aniso_U_22
_atom_site_aniso_U_33
_atom_site_aniso_U_23
_atom_site_aniso_U_13
_atom_site_aniso_U_12
P2 0.01560(16) 0.01190(16) 0.01360(16) 0.00017(11) 0.00586(12) 0.00040(11)
P1 0.01523(16) 0.01070(16) 0.01413(15) 0.00006(11) 0.00587(12) 0.00033(11)
Si3 0.01707(17) 0.01196(17) 0.01519(17) -0.00122(12) 0.00813(13) -0.00073(12)
Si2 0.01752(17) 0.01377(17) 0.01467(17) 0.00187(12) 0.00788(13) 0.00266(12)
Si4 0.02141(18) 0.01748(19) 0.01412(17) 0.00117(13) 0.00780(14) -0.00079(13)
Si1 0.02101(18) 0.01654(19) 0.01453(17) -0.00239(12) 0.00696(14) 0.00137(13)
C8 0.0205(6) 0.0168(6) 0.0146(6) 0.0006(5) 0.0090(5) 0.0026(5)
C23 0.0231(6) 0.0149(6) 0.0150(6) -0.0005(5) 0.0092(5) -0.0004(5)
C22 0.0214(6) 0.0121(6) 0.0125(5) -0.0004(4) 0.0085(5) -0.0019(5)
C12 0.0203(6) 0.0160(6) 0.0154(6) -0.0016(5) 0.0091(5) -0.0009(5)
C7 0.0203(6) 0.0111(6) 0.0122(5) -0.0001(4) 0.0085(5) 0.0007(5)
C9 0.0276(7) 0.0171(7) 0.0195(6) 0.0041(5) 0.0132(5) 0.0076(5)
C27 0.0242(7) 0.0193(7) 0.0147(6) -0.0019(5) 0.0098(5) -0.0054(5)
C24 0.0326(7) 0.0157(7) 0.0211(6) 0.0016(5) 0.0147(6) 0.0041(6)
C11 0.0281(7) 0.0157(7) 0.0219(6) -0.0033(5) 0.0141(6) -0.0051(5)
C10 0.0370(8) 0.0133(7) 0.0232(7) 0.0006(5) 0.0187(6) 0.0017(6)
C30 0.0184(6) 0.0172(7) 0.0319(7) 0.0004(6) 0.0058(6) 0.0030(5)
C17 0.0222(7) 0.0226(7) 0.0273(7) -0.0088(6) 0.0132(6) -0.0067(5)
C13 0.0174(6) 0.0196(7) 0.0281(7) -0.0016(6) 0.0071(5) -0.0030(5)
C25 0.0471(9) 0.0131(7) 0.0271(7) -0.0036(5) 0.0233(7) -0.0041(6)
C5 0.0214(7) 0.0281(8) 0.0246(7) 0.0076(6) 0.0103(6) 0.0085(6)
C15 0.0166(6) 0.0230(7) 0.0306(7) 0.0034(6) 0.0069(5) 0.0050(5)
C28 0.0199(7) 0.0301(8) 0.0281(7) -0.0021(6) 0.0084(6) -0.0086(6)
C26 0.0362(8) 0.0188(7) 0.0235(7) -0.0070(5) 0.0172(6) -0.0124(6)
C4 0.0308(7) 0.0168(7) 0.0337(8) 0.0068(6) 0.0143(6) 0.0018(6)
C16 0.0274(7) 0.0305(8) 0.0184(6) 0.0036(6) 0.0098(6) -0.0034(6)
C19 0.0310(8) 0.0220(8) 0.0300(7) 0.0099(6) 0.0126(6) 0.0008(6)
C18 0.0300(7) 0.0145(7) 0.0349(8) -0.0032(6) 0.0138(6) 0.0008(6)
C6 0.0308(7) 0.0277(8) 0.0190(6) -0.0019(6) 0.0113(6) 0.0045(6)
C2 0.0289(7) 0.0331(8) 0.0238(7) 0.0002(6) 0.0153(6) 0.0022(6)
C20 0.0302(8) 0.0331(8) 0.0253(7) -0.0022(6) 0.0163(6) 0.0005(6)
C3 0.0349(8) 0.0341(9) 0.0161(6) 0.0009(6) 0.0063(6) 0.0074(7)
C21 0.0364(8) 0.0341(9) 0.0161(6) -0.0038(6) 0.0085(6) -0.0077(7)
C1 0.0354(8) 0.0192(7) 0.0342(8) -0.0097(6) 0.0154(7) -0.0008(6)
C14 0.0485(10) 0.0141(8) 0.0539(10) 0.0038(7) 0.0285(9) 0.0017(7)
C29 0.0666(13) 0.0141(8) 0.0709(13) -0.0083(8) 0.0407(11) -0.0056(8)

loop_
_atom_type_symbol
_atom_type_description
_atom_type_scat_dispersion_real
_atom_type_scat_dispersion_imag
_atom_type_scat_source
C C 0.0181 0.0091 'International Tables Vol C Tables 4.2.6.8 and 6.1.1.4'
H H 0.0000 0.0000 'International Tables Vol C Tables 4.2.6.8 and 6.1.1.4'
P P 0.2955 0.4335 'International Tables Vol C Tables 4.2.6.8 and 6.1.1.4'
Si Si 0.2541 0.3302 'International Tables Vol C Tables 4.2.6.8 and 6.1.1.4'

loop_
_geom_angle_atom_site_label_1
_geom_angle_atom_site_label_2
_geom_angle_atom_site_label_3
_geom_angle
_geom_angle_site_symmetry_1
_geom_angle_site_symmetry_3
_geom_angle_publ_flag
Si4 P2 Si3 110.865(18) . . ?
C22 P2 Si3 114.78(4) . . ?
C22 P2 Si4 102.52(4) . . ?
Si1 P1 Si2 111.039(18) . . ?
C7 P1 Si2 114.58(4) . . ?
C7 P1 Si1 103.08(4) . . ?
C17 Si3 P2 121.64(5) . . ?
C16 Si3 P2 106.37(5) . . ?
C16 Si3 C17 110.12(7) . . ?
C16 Si3 C18 110.43(7) . . ?
C18 Si3 P2 101.92(5) . . ?
C18 Si3 C17 105.86(7) . . ?
C5 Si2 P1 121.49(5) . . ?
C4 Si2 P1 102.16(5) . . ?
C4 Si2 C5 105.55(7) . . ?
C6 Si2 P1 106.68(5) . . ?
C6 Si2 C5 109.89(7) . . ?
C6 Si2 C4 110.64(7) . . ?
C19 Si4 P2 107.60(5) . . ?
C20 Si4 P2 117.43(5) . . ?
C20 Si4 C19 108.59(7) . . ?
C21 Si4 P2 104.62(5) . . ?
C21 Si4 C19 109.79(7) . . ?
C21 Si4 C20 108.62(7) . . ?
C2 Si1 P1 118.55(5) . . ?
C2 Si1 C1 108.66(7) . . ?
C3 Si1 P1 104.29(5) . . ?
C3 Si1 C2 108.03(7) . . ?
C3 Si1 C1 110.70(8) . . ?
C1 Si1 P1 106.47(5) . . ?
C7 C8 C15 122.48(12) . . ?
C9 C8 C7 119.92(12) . . ?
C9 C8 C15 117.58(12) . . ?
C22 C23 C30 122.74(12) . . ?
C24 C23 C22 119.94(13) . . ?
C24 C23 C30 117.31(13) . . ?
C23 C22 P2 125.93(10) . . ?
C23 C22 C27 118.38(12) . . ?
C27 C22 P2 115.66(10) . . ?
C7 C12 C13 122.41(12) . . ?
C11 C12 C7 119.64(12) . . ?
C11 C12 C13 117.95(12) . . ?
C8 C7 P1 115.82(10) . . ?
C12 C7 P1 125.82(10) . . ?
C12 C7 C8 118.34(12) . . ?
C8 C9 H9 119.1 . . ?
C10 C9 C8 121.90(13) . . ?
C10 C9 H9 119.1 . . ?
C22 C27 C28 122.38(13) . . ?
C26 C27 C22 119.52(13) . . ?
C26 C27 C28 118.07(13) . . ?
C23 C24 H24 118.9 . . ?
C25 C24 C23 122.14(14) . . ?
C25 C24 H24 118.9 . . ?
C12 C11 H11 118.8 . . ?
C10 C11 C12 122.38(13) . . ?
C10 C11 H11 118.8 . . ?
C9 C10 C11 117.79(13) . . ?
C9 C10 C14 121.15(14) . . ?
C11 C10 C14 121.06(14) . . ?
C23 C30 H30A 109.5 . . ?
C23 C30 H30B 109.5 . . ?
C23 C30 H30C 109.5 . . ?
H30A C30 H30B 109.5 . . ?
H30A C30 H30C 109.5 . . ?
H30B C30 H30C 109.5 . . ?
Si3 C17 H17A 109.5 . . ?
Si3 C17 H17B 109.5 . . ?
Si3 C17 H17C 109.5 . . ?
H17A C17 H17B 109.5 . . ?
H17A C17 H17C 109.5 . . ?
H17B C17 H17C 109.5 . . ?
C12 C13 H13A 109.5 . . ?
C12 C13 H13B 109.5 . . ?
C12 C13 H13C 109.5 . . ?
H13A C13 H13B 109.5 . . ?
H13A C13 H13C 109.5 . . ?
H13B C13 H13C 109.5 . . ?
C24 C25 C26 117.73(13) . . ?
C24 C25 C29 120.94(16) . . ?
C26 C25 C29 121.32(16) . . ?
Si2 C5 H5A 109.5 . . ?
Si2 C5 H5B 109.5 . . ?
Si2 C5 H5C 109.5 . . ?
H5A C5 H5B 109.5 . . ?
H5A C5 H5C 109.5 . . ?
H5B C5 H5C 109.5 . . ?
C8 C15 H15A 109.5 . . ?
C8 C15 H15B 109.5 . . ?
C8 C15 H15C 109.5 . . ?
H15A C15 H15B 109.5 . . ?
H15A C15 H15C 109.5 . . ?
H15B C15 H15C 109.5 . . ?
C27 C28 H28A 109.5 . . ?
C27 C28 H28B 109.5 . . ?
C27 C28 H28C 109.5 . . ?
H28A C28 H28B 109.5 . . ?
H28A C28 H28C 109.5 . . ?
H28B C28 H28C 109.5 . . ?
C27 C26 H26 118.9 . . ?
C25 C26 C27 122.28(14) . . ?
C25 C26 H26 118.9 . . ?
Si2 C4 H4A 109.5 . . ?
Si2 C4 H4B 109.5 . . ?
Si2 C4 H4C 109.5 . . ?
H4A C4 H4B 109.5 . . ?
H4A C4 H4C 109.5 . . ?
H4B C4 H4C 109.5 . . ?
Si3 C16 H16A 109.5 . . ?
Si3 C16 H16B 109.5 . . ?
Si3 C16 H16C 109.5 . . ?
H16A C16 H16B 109.5 . . ?
H16A C16 H16C 109.5 . . ?
H16B C16 H16C 109.5 . . ?
Si4 C19 H19A 109.5 . . ?
Si4 C19 H19B 109.5 . . ?
Si4 C19 H19C 109.5 . . ?
H19A C19 H19B 109.5 . . ?
H19A C19 H19C 109.5 . . ?
H19B C19 H19C 109.5 . . ?
Si3 C18 H18A 109.5 . . ?
Si3 C18 H18B 109.5 . . ?
Si3 C18 H18C 109.5 . . ?
H18A C18 H18B 109.5 . . ?
H18A C18 H18C 109.5 . . ?
H18B C18 H18C 109.5 . . ?
Si2 C6 H6A 109.5 . . ?
Si2 C6 H6B 109.5 . . ?
Si2 C6 H6C 109.5 . . ?
H6A C6 H6B 109.5 . . ?
H6A C6 H6C 109.5 . . ?
H6B C6 H6C 109.5 . . ?
Si1 C2 H2A 109.5 . . ?
Si1 C2 H2B 109.5 . . ?
Si1 C2 H2C 109.5 . . ?
H2A C2 H2B 109.5 . . ?
H2A C2 H2C 109.5 . . ?
H2B C2 H2C 109.5 . . ?
Si4 C20 H20A 109.5 . . ?
Si4 C20 H20B 109.5 . . ?
Si4 C20 H20C 109.5 . . ?
H20A C20 H20B 109.5 . . ?
H20A C20 H20C 109.5 . . ?
H20B C20 H20C 109.5 . . ?
Si1 C3 H3A 109.5 . . ?
Si1 C3 H3B 109.5 . . ?
Si1 C3 H3C 109.5 . . ?
H3A C3 H3B 109.5 . . ?
H3A C3 H3C 109.5 . . ?
H3B C3 H3C 109.5 . . ?
Si4 C21 H21A 109.5 . . ?
Si4 C21 H21B 109.5 . . ?
Si4 C21 H21C 109.5 . . ?
H21A C21 H21B 109.5 . . ?
H21A C21 H21C 109.5 . . ?
H21B C21 H21C 109.5 . . ?
Si1 C1 H1A 109.5 . . ?
Si1 C1 H1B 109.5 . . ?
Si1 C1 H1C 109.5 . . ?
H1A C1 H1B 109.5 . . ?
H1A C1 H1C 109.5 . . ?
H1B C1 H1C 109.5 . . ?
C10 C14 H14A 109.5 . . ?
C10 C14 H14B 109.5 . . ?
C10 C14 H14C 109.5 . . ?
H14A C14 H14B 109.5 . . ?
H14A C14 H14C 109.5 . . ?
H14B C14 H14C 109.5 . . ?
C25 C29 H29A 109.5 . . ?
C25 C29 H29B 109.5 . . ?
C25 C29 H29C 109.5 . . ?
H29A C29 H29B 109.5 . . ?
H29A C29 H29C 109.5 . . ?
H29B C29 H29C 109.5 . . ?

loop_
_geom_bond_atom_site_label_1
_geom_bond_atom_site_label_2
_geom_bond_distance
_geom_bond_site_symmetry_2
_geom_bond_publ_flag
P2 Si3 2.2511(5) . ?
P2 Si4 2.2477(5) . ?
P2 C22 1.8522(13) . ?
P1 Si2 2.2529(4) . ?
P1 Si1 2.2465(5) . ?
P1 C7 1.8505(13) . ?
Si3 C17 1.8747(14) . ?
Si3 C16 1.8665(14) . ?
Si3 C18 1.8741(15) . ?
Si2 C5 1.8743(14) . ?
Si2 C4 1.8727(15) . ?
Si2 C6 1.8642(14) . ?
Si4 C19 1.8718(15) . ?
Si4 C20 1.8714(15) . ?
Si4 C21 1.8705(15) . ?
Si1 C2 1.8708(15) . ?
Si1 C3 1.8703(15) . ?
Si1 C1 1.8729(16) . ?
C8 C7 1.4158(18) . ?
C8 C9 1.3933(19) . ?
C8 C15 1.5109(19) . ?
C23 C22 1.4084(19) . ?
C23 C24 1.392(2) . ?
C23 C30 1.5056(19) . ?
C22 C27 1.4163(19) . ?
C12 C7 1.4102(18) . ?
C12 C11 1.3915(19) . ?
C12 C13 1.5071(18) . ?
C9 H9 0.9500 . ?
C9 C10 1.387(2) . ?
C27 C28 1.511(2) . ?
C27 C26 1.393(2) . ?
C24 H24 0.9500 . ?
C24 C25 1.386(2) . ?
C11 H11 0.9500 . ?
C11 C10 1.388(2) . ?
C10 C14 1.507(2) . ?
C30 H30A 0.9800 . ?
C30 H30B 0.9800 . ?
C30 H30C 0.9800 . ?
C17 H17A 0.9800 . ?
C17 H17B 0.9800 . ?
C17 H17C 0.9800 . ?
C13 H13A 0.9800 . ?
C13 H13B 0.9800 . ?
C13 H13C 0.9800 . ?
C25 C26 1.387(2) . ?
C25 C29 1.506(2) . ?
C5 H5A 0.9800 . ?
C5 H5B 0.9800 . ?
C5 H5C 0.9800 . ?
C15 H15A 0.9800 . ?
C15 H15B 0.9800 . ?
C15 H15C 0.9800 . ?
C28 H28A 0.9800 . ?
C28 H28B 0.9800 . ?
C28 H28C 0.9800 . ?
C26 H26 0.9500 . ?
C4 H4A 0.9800 . ?
C4 H4B 0.9800 . ?
C4 H4C 0.9800 . ?
C16 H16A 0.9800 . ?
C16 H16B 0.9800 . ?
C16 H16C 0.9800 . ?
C19 H19A 0.9800 . ?
C19 H19B 0.9800 . ?
C19 H19C 0.9800 . ?
C18 H18A 0.9800 . ?
C18 H18B 0.9800 . ?
C18 H18C 0.9800 . ?
C6 H6A 0.9800 . ?
C6 H6B 0.9800 . ?
C6 H6C 0.9800 . ?
C2 H2A 0.9800 . ?
C2 H2B 0.9800 . ?
C2 H2C 0.9800 . ?
C20 H20A 0.9800 . ?
C20 H20B 0.9800 . ?
C20 H20C 0.9800 . ?
C3 H3A 0.9800 . ?
C3 H3B 0.9800 . ?
C3 H3C 0.9800 . ?
C21 H21A 0.9800 . ?
C21 H21B 0.9800 . ?
C21 H21C 0.9800 . ?
C1 H1A 0.9800 . ?
C1 H1B 0.9800 . ?
C1 H1C 0.9800 . ?
C14 H14A 0.9800 . ?
C14 H14B 0.9800 . ?
C14 H14C 0.9800 . ?
C29 H29A 0.9800 . ?
C29 H29B 0.9800 . ?
C29 H29C 0.9800 . ?

loop_
_geom_torsion_atom_site_label_1
_geom_torsion_atom_site_label_2
_geom_torsion_atom_site_label_3
_geom_torsion_atom_site_label_4
_geom_torsion
_geom_torsion_site_symmetry_1
_geom_torsion_site_symmetry_2
_geom_torsion_site_symmetry_3
_geom_torsion_site_symmetry_4
_geom_torsion_publ_flag
P2 C22 C27 C28 4.45(17) . . . . ?
P2 C22 C27 C26 -177.25(10) . . . . ?
Si3 P2 C22 C23 42.47(12) . . . . ?
Si3 P2 C22 C27 -139.56(8) . . . . ?
Si2 P1 C7 C8 -138.93(8) . . . . ?
Si2 P1 C7 C12 42.82(12) . . . . ?
Si4 P2 C22 C23 -77.82(11) . . . . ?
Si4 P2 C22 C27 100.15(9) . . . . ?
Si1 P1 C7 C8 100.31(9) . . . . ?
Si1 P1 C7 C12 -77.95(11) . . . . ?
C8 C9 C10 C11 0.1(2) . . . . ?
C8 C9 C10 C14 179.59(14) . . . . ?
C23 C22 C27 C28 -177.42(12) . . . . ?
C23 C22 C27 C26 0.88(18) . . . . ?
C23 C24 C25 C26 0.4(2) . . . . ?
C23 C24 C25 C29 -179.17(15) . . . . ?
C22 C23 C24 C25 0.3(2) . . . . ?
C22 C27 C26 C25 -0.2(2) . . . . ?
C12 C11 C10 C9 1.0(2) . . . . ?
C12 C11 C10 C14 -178.52(14) . . . . ?
C7 C8 C9 C10 -1.30(19) . . . . ?
C7 C12 C11 C10 -0.8(2) . . . . ?
C9 C8 C7 P1 -176.99(10) . . . . ?
C9 C8 C7 C12 1.40(18) . . . . ?
C24 C23 C22 P2 177.02(10) . . . . ?
C24 C23 C22 C27 -0.90(18) . . . . ?
C24 C25 C26 C27 -0.4(2) . . . . ?
C11 C12 C7 P1 177.84(10) . . . . ?
C11 C12 C7 C8 -0.37(18) . . . . ?
C30 C23 C22 P2 -4.07(18) . . . . ?
C30 C23 C22 C27 178.01(12) . . . . ?
C30 C23 C24 C25 -178.71(13) . . . . ?
C13 C12 C7 P1 -2.56(18) . . . . ?
C13 C12 C7 C8 179.22(11) . . . . ?
C13 C12 C11 C10 179.56(12) . . . . ?
C15 C8 C7 P1 4.23(16) . . . . ?
C15 C8 C7 C12 -177.38(12) . . . . ?
C15 C8 C9 C10 177.54(12) . . . . ?
C28 C27 C26 C25 178.15(13) . . . . ?
C29 C25 C26 C27 179.16(15) . . . . ?
